data_1564188
loop_
_publ_author_name
'Buasakun, Jiraporn'
'Srilaoong, Phakinee'
'Chainok, Kittipong'
'Raksakoon, Chadchalerm'
'Rattanakram, Ramida'
'Duangthongyou, Tanwawan'

_publ_section_title
;
 Novel zinc(II) coordination polymers (CPs) based on flexible aliphatic
 carboxylic acids and an N-donor ligand for fluorescence sensors
;
_journal_name_full 'Inorganica Chimica Acta'
_journal_page_first 119839
_journal_paper_doi 10.1016/j.ica.2020.119839
_journal_volume 511
_journal_year 2020
_chemical_formula_moiety 'C19 H18 N2 O10 Zn2, H2 O, H O'
_chemical_formula_sum 'C19 H21 N2 O12 Zn2'
_chemical_formula_weight 600.176
_space_group_crystal_system triclinic
_space_group_IT_number 2
_space_group_name_Hall '-P 1'
_space_group_name_H-M_alt 'P -1'
_symmetry_Int_Tables_number 2
_atom_sites_solution_primary iterative
_cell_angle_alpha 100.87(3)
_cell_angle_beta 103.33(3)
_cell_angle_gamma 93.63(4)
_cell_formula_units_Z 2
_cell_length_a 8.029(8)
_cell_length_b 9.313(10)
_cell_length_c 16.203(16)
_cell_measurement_reflns_used 1978
_cell_measurement_temperature 273(2)
_cell_measurement_theta_max 20.42
_cell_measurement_theta_min 2.62
_cell_volume 1151(2)
_computing_cell_refinement 'SAINT V8.30C (?, 2016)'
_computing_data_reduction 'SAINT V8.30C (?, 2016)'
_computing_molecular_graphics 'Olex2 1.3 (Dolomanov et al., 2009)'
_computing_publication_material 'Olex2 1.3 (Dolomanov et al., 2009)'
_computing_structure_refinement 'olex2.refine 1.3 (Bourhis et al., 2015)'
_computing_structure_solution 'olex2.solve 1.3 (Bourhis et al., 2015)'
_diffrn_ambient_temperature 273.15
_diffrn_measured_fraction_theta_full 0.9799
_diffrn_measured_fraction_theta_max 0.9799
_diffrn_measurement_device_type 'Bruker APEX-II CCD'
_diffrn_measurement_method '\f and \w scans'
_diffrn_radiation_monochromator graphite
_diffrn_radiation_type 'Mo K\a'
_diffrn_radiation_wavelength 0.71073
_diffrn_reflns_av_R_equivalents 0.0906
_diffrn_reflns_av_unetI/netI 0.1142
_diffrn_reflns_Laue_measured_fraction_full 0.9799
_diffrn_reflns_Laue_measured_fraction_max 0.9799
_diffrn_reflns_limit_h_max 7
_diffrn_reflns_limit_h_min -9
_diffrn_reflns_limit_k_max 10
_diffrn_reflns_limit_k_min -11
_diffrn_reflns_limit_l_max 19
_diffrn_reflns_limit_l_min -16
_diffrn_reflns_number 14349
_diffrn_reflns_point_group_measured_fraction_full 0.9799
_diffrn_reflns_point_group_measured_fraction_max 0.9799
_diffrn_reflns_theta_full 25.1542
_diffrn_reflns_theta_max 25.15
_diffrn_reflns_theta_min 1.32
_diffrn_source_current 30.0
_diffrn_source_power 1.5
_diffrn_source_voltage 50.0
_diffrn_standards_number 0
_exptl_absorpt_coefficient_mu 2.153
_exptl_absorpt_correction_T_max 0.7452
_exptl_absorpt_correction_T_min 0.5594
_exptl_absorpt_process_details .
_exptl_crystal_colour colourless
_exptl_crystal_colour_primary colourless
_exptl_crystal_density_diffrn 1.733
_exptl_crystal_density_meas .
_exptl_crystal_description block
_exptl_crystal_F_000 611.698
_exptl_crystal_size_max 0.24
_exptl_crystal_size_mid 0.2
_exptl_crystal_size_min 0.2
_refine_diff_density_max 2.4808
_refine_diff_density_min -1.4372
_refine_diff_density_rms 0.3133
_refine_ls_d_res_high 0.8360
_refine_ls_d_res_low 15.4171
_refine_ls_goodness_of_fit_ref 1.0369
_refine_ls_hydrogen_treatment mixed
_refine_ls_matrix_type full
_refine_ls_number_constraints 35
_refine_ls_number_parameters 327
_refine_ls_number_reflns 4056
_refine_ls_number_restraints 3
_refine_ls_restrained_S_all 1.0365
_refine_ls_R_factor_all 0.1233
_refine_ls_R_factor_gt 0.0748
_refine_ls_shift/su_max 0.1966
_refine_ls_shift/su_mean 0.0012
_refine_ls_structure_factor_coef Fsqd
_refine_ls_weighting_details 'w=1/[\s^2^(Fo^2^)+(0.1509P)^2^] where P=(Fo^2^+2Fc^2^)/3'
_refine_ls_weighting_scheme calc
_refine_ls_wR_factor_gt 0.1973
_refine_ls_wR_factor_ref 0.2443
_reflns_Friedel_coverage 0.0
_reflns_limit_h_max 9
_reflns_limit_h_min -9
_reflns_limit_k_max 10
_reflns_limit_k_min -11
_reflns_limit_l_max 19
_reflns_limit_l_min 0
_reflns_number_gt 2588
_reflns_number_total 4056
_reflns_threshold_expression I>=2u(I)
_cod_data_source_file ICA-2020-511-119839.cif
_cod_data_source_block 602012_2366_02_0m
_cod_original_cell_volume 1150(2)
_cod_database_code 1564188

loop_
_space_group_symop_id
_space_group_symop_operation_xyz
1 x,y,z
2 -x,-y,-z

loop_
_atom_site_label
_atom_site_type_symbol
_atom_site_fract_x
_atom_site_fract_y
_atom_site_fract_z
_atom_site_U_iso_or_equiv
_atom_site_adp_type
_atom_site_occupancy
_atom_site_refinement_flags_posn
Zn1 Zn 0.66522(13) 0.32109(10) 0.67765(6) 0.0308(4) Uani 1.000000 .
Zn2 Zn 0.60362(12) 0.24280(10) 0.46090(6) 0.0260(3) Uani 1.000000 D
O1 O 0.7783(9) 0.4852(7) 0.6427(4) 0.0469(18) Uani 1.000000 .
O11 O 0.7631(13) 0.4061(11) -0.0297(6) 0.085(3) Uani 1.000000 .
H11a H 0.824(15) 0.470(13) 0.013(6) 0.128(4) Uiso 1.000000 G
H11b H 0.815(16) 0.391(16) -0.070(6) 0.128(4) Uiso 1.000000 G
O2 O 0.7339(8) 0.4415(6) 0.4999(4) 0.0343(15) Uani 1.000000 .
O12 O 0.4258(16) -0.6469(17) -0.1158(6) 0.126(5) Uani 1.000000 .
O3 O 0.3478(7) 0.2120(6) 0.3940(3) 0.0274(13) Uani 1.000000 D
H3 H 0.304(3) 0.193(9) 0.3398(7) 0.041(2) Uiso 1.000000 DR
O5 O 0.2131(8) 0.2590(7) 0.5894(4) 0.0430(17) Uani 1.000000 .
O7 O 0.7344(8) 0.0832(6) 0.5023(3) 0.0324(14) Uani 1.000000 .
O6 O 0.7710(9) 0.1393(6) 0.6448(4) 0.0411(16) Uani 1.000000 .
O4 O 0.4682(8) 0.2670(7) 0.5566(4) 0.0348(15) Uani 1.000000 .
C1 C 0.7947(11) 0.5194(9) 0.5739(6) 0.029(2) Uani 1.000000 .
C3 C 0.2155(11) 0.2148(9) 0.4399(5) 0.0268(19) Uani 1.000000 D
C2 C 0.8996(11) 0.6659(8) 0.5820(5) 0.030(2) Uani 1.000000 .
H2a H 0.9703(11) 0.6976(8) 0.6409(5) 0.036(2) Uiso 1.000000 R
H2b H 0.9757(11) 0.6528(8) 0.5433(5) 0.036(2) Uiso 1.000000 R
C5 C 0.8975(11) -0.0637(9) 0.5864(5) 0.030(2) Uani 1.000000 .
H5a H 0.9615(11) -0.0490(9) 0.6465(5) 0.036(2) Uiso 1.000000 R
H5b H 0.9799(11) -0.0644(9) 0.5511(5) 0.036(2) Uiso 1.000000 R
C4 C 0.3038(13) 0.2485(9) 0.5360(5) 0.032(2) Uani 1.000000 .
C6 C 0.7905(11) 0.0630(9) 0.5755(6) 0.0282(19) Uani 1.000000 .
N1 N 0.6616(9) 0.1963(8) 0.3399(4) 0.0285(17) Uani 1.000000 .
C8 C 0.6727(13) 0.3013(10) 0.2953(6) 0.039(2) Uani 1.000000 .
H8 H 0.6627(13) 0.3976(10) 0.3206(6) 0.046(3) Uiso 1.000000 R
C9 C 0.6985(14) 0.2722(10) 0.2131(6) 0.043(2) Uani 1.000000 .
H9 H 0.7052(14) 0.3483(10) 0.1838(6) 0.051(3) Uiso 1.000000 R
C10 C 0.7148(11) 0.1296(11) 0.1736(6) 0.038(2) Uani 1.000000 .
C11 C 0.7026(14) 0.0197(11) 0.2229(6) 0.045(3) Uani 1.000000 .
H11 H 0.7119(14) -0.0780(11) 0.2000(6) 0.053(3) Uiso 1.000000 R
C12 C 0.6775(12) 0.0589(10) 0.3034(6) 0.038(2) Uani 1.000000 .
H12 H 0.6710(12) -0.0139(10) 0.3351(6) 0.045(3) Uiso 1.000000 R
C13 C 0.7359(13) 0.0964(11) 0.0857(6) 0.044(2) Uani 1.000000 .
H13 H 0.7334(13) 0.1738(11) 0.0567(6) 0.053(3) Uiso 1.000000 R
C14 C 0.7585(14) -0.0348(12) 0.0427(6) 0.045(3) Uani 1.000000 .
H14 H 0.7685(14) -0.1103(12) 0.0732(6) 0.054(3) Uiso 1.000000 R
C15 C 0.7691(12) -0.0723(10) -0.0483(6) 0.038(2) Uani 1.000000 .
C16 C 0.7665(15) 0.0323(11) -0.0987(6) 0.048(3) Uani 1.000000 .
H16 H 0.7655(15) 0.1311(11) -0.0748(6) 0.058(3) Uiso 1.000000 R
C17 C 0.7656(14) -0.0121(11) -0.1852(6) 0.046(3) Uani 1.000000 .
H17 H 0.7635(14) 0.0588(11) -0.2188(6) 0.055(3) Uiso 1.000000 R
N2 N 0.7675(11) -0.1512(9) -0.2221(5) 0.045(2) Uani 1.000000 .
C18 C 0.7767(15) -0.2511(11) -0.1743(6) 0.054(3) Uani 1.000000 .
H18 H 0.7823(15) -0.3485(11) -0.1994(6) 0.065(4) Uiso 1.000000 R
C19 C 0.7783(15) -0.2141(12) -0.0869(6) 0.054(3) Uani 1.000000 .
H19 H 0.7858(15) -0.2868(12) -0.0543(6) 0.065(4) Uiso 1.000000 R
O10 O 0.4665(10) 0.3437(10) 0.7297(4) 0.070(2) Uani 1.000000 .
H10a H 0.474(7) 0.297(10) 0.770(4) 0.105(4) Uiso 1.000000 GR
H10b H 0.377(2) 0.301(10) 0.692(2) 0.105(4) Uiso 1.000000 GR
O9 O 1.0971(13) 0.3935(12) 0.8803(6) 0.104(4) Uani 1.000000 .
O8 O 0.8290(10) 0.3660(7) 0.7991(4) 0.0468(17) Uani 1.000000 .
C7 C 0.9920(17) 0.3657(13) 0.8105(7) 0.061(3) Uani 1.000000 .
H7 H 1.0338(17) 0.3423(13) 0.7613(7) 0.073(4) Uiso 1.000000 R
H12a H 0.454(9) -0.536(7) -0.116(5) 0.000(18) Uiso 1.000000 .

loop_
_atom_site_aniso_label
_atom_site_aniso_U_11
_atom_site_aniso_U_22
_atom_site_aniso_U_33
_atom_site_aniso_U_12
_atom_site_aniso_U_13
_atom_site_aniso_U_23
Zn1 0.0422(7) 0.0358(6) 0.0149(6) 0.0050(5) 0.0075(5) 0.0055(4)
Zn2 0.0322(6) 0.0346(6) 0.0125(5) 0.0055(4) 0.0076(4) 0.0047(4)
O1 0.071(5) 0.046(4) 0.020(4) -0.012(3) 0.009(3) 0.009(3)
O11 0.093(7) 0.094(7) 0.059(6) -0.008(6) 0.020(6) -0.003(5)
O2 0.043(4) 0.038(3) 0.020(3) -0.004(3) 0.009(3) 0.002(3)
O12 0.114(10) 0.226(15) 0.038(6) 0.014(10) 0.032(6) 0.009(8)
O3 0.029(3) 0.047(4) 0.008(3) 0.006(3) 0.008(2) 0.005(3)
O5 0.036(4) 0.075(5) 0.023(4) 0.008(3) 0.018(3) 0.008(3)
O7 0.044(4) 0.045(4) 0.012(3) 0.017(3) 0.007(3) 0.013(3)
O6 0.066(5) 0.042(4) 0.017(3) 0.019(3) 0.010(3) 0.006(3)
O4 0.033(4) 0.060(4) 0.014(3) 0.011(3) 0.009(3) 0.009(3)
C1 0.034(5) 0.029(5) 0.025(5) 0.008(4) 0.010(4) 0.005(4)
C3 0.029(5) 0.040(5) 0.016(4) 0.008(4) 0.012(4) 0.006(4)
C2 0.040(6) 0.030(5) 0.022(5) 0.002(4) 0.014(4) 0.004(4)
C5 0.034(5) 0.036(5) 0.021(5) -0.003(4) 0.009(4) 0.007(4)
C4 0.044(6) 0.036(5) 0.019(5) 0.006(4) 0.009(4) 0.012(4)
C6 0.028(5) 0.032(5) 0.025(5) 0.004(4) 0.008(4) 0.005(4)
N1 0.027(4) 0.046(4) 0.014(4) 0.008(3) 0.006(3) 0.008(3)
C8 0.055(7) 0.044(6) 0.025(5) 0.016(5) 0.021(5) 0.011(4)
C9 0.070(7) 0.037(5) 0.026(5) 0.011(5) 0.014(5) 0.012(4)
C10 0.024(5) 0.074(7) 0.017(5) 0.007(5) 0.005(4) 0.008(5)
C11 0.063(7) 0.049(6) 0.020(5) 0.002(5) 0.013(5) 0.001(4)
C12 0.053(6) 0.036(5) 0.027(5) 0.001(4) 0.011(5) 0.012(4)
C13 0.057(7) 0.062(7) 0.018(5) 0.015(5) 0.016(5) 0.012(5)
C14 0.058(7) 0.060(7) 0.020(5) 0.004(5) 0.016(5) 0.011(5)
C15 0.040(6) 0.051(6) 0.020(5) 0.003(4) 0.005(4) 0.008(4)
C16 0.075(8) 0.048(6) 0.025(5) 0.010(5) 0.020(5) 0.006(5)
C17 0.066(7) 0.058(7) 0.019(5) 0.003(5) 0.014(5) 0.016(5)
N2 0.058(6) 0.055(5) 0.018(4) 0.004(4) 0.010(4) -0.001(4)
C18 0.086(9) 0.049(6) 0.027(6) 0.008(6) 0.015(6) 0.004(5)
C19 0.088(9) 0.053(7) 0.026(6) 0.009(6) 0.019(6) 0.016(5)
O10 0.048(5) 0.143(8) 0.015(4) 0.008(5) 0.009(3) 0.006(4)
O9 0.065(6) 0.173(10) 0.042(6) 0.007(6) -0.019(5) -0.014(6)
O8 0.059(5) 0.058(4) 0.020(4) 0.008(4) 0.005(3) 0.006(3)
C7 0.058(8) 0.085(9) 0.029(7) -0.004(6) 0.009(6) -0.005(6)

loop_
_atom_type_symbol
_atom_type_scat_dispersion_real
_atom_type_scat_dispersion_imag
_atom_type_scat_Cromer_Mann_a1
_atom_type_scat_Cromer_Mann_a2
_atom_type_scat_Cromer_Mann_a3
_atom_type_scat_Cromer_Mann_a4
_atom_type_scat_Cromer_Mann_b1
_atom_type_scat_Cromer_Mann_b2
_atom_type_scat_Cromer_Mann_b3
_atom_type_scat_Cromer_Mann_b4
_atom_type_scat_Cromer_Mann_c
_atom_type_scat_source
_atom_type_scat_dispersion_source
H 0.00000 0.00000 0.49300 0.32291 0.14019 0.04081 10.51090 26.12570 3.14236 57.79970 0.0030380000826 'International Tables Volume C Table 6.1.1.4 (pp. 500-502)' 'Henke, Gullikson and Davis, At. Data and Nucl. Data Tables, 1993, 54, 2'
C 0.00347 0.00161 2.31000 1.02000 1.58860 0.86500 20.84390 10.20750 0.56870 51.65120 0.215599998832 'International Tables Volume C Table 6.1.1.4 (pp. 500-502)' 'Henke, Gullikson and Davis, At. Data and Nucl. Data Tables, 1993, 54, 2'
Zn 0.31207 1.46666 14.07430 7.03180 5.16520 2.41000 3.26550 0.23330 10.31630 58.70970 1.30410003662 'International Tables Volume C Table 6.1.1.4 (pp. 500-502)' 'Henke, Gullikson and Davis, At. Data and Nucl. Data Tables, 1993, 54, 2'
O 0.01158 0.00611 3.04850 2.28680 1.54630 0.86700 13.27710 5.70110 0.32390 32.90890 0.250800013542 'International Tables Volume C Table 6.1.1.4 (pp. 500-502)' 'Henke, Gullikson and Davis, At. Data and Nucl. Data Tables, 1993, 54, 2'
N 0.00653 0.00323 12.21260 3.13220 2.01250 1.16630 0.00570 9.89330 28.99750 0.58260 -11.5290002823 'International Tables Volume C Table 6.1.1.4 (pp. 500-502)' 'Henke, Gullikson and Davis, At. Data and Nucl. Data Tables, 1993, 54, 2'

loop_
_geom_angle_atom_site_label_1
_geom_angle_atom_site_label_2
_geom_angle_atom_site_label_3
_geom_angle
_geom_angle_site_symmetry_1
_geom_angle_site_symmetry_3
O6 Zn1 O1 109.6(3) . .
O4 Zn1 O1 92.7(2) . .
O4 Zn1 O6 91.0(2) . .
O10 Zn1 O1 122.2(3) . .
O10 Zn1 O6 128.1(3) . .
O10 Zn1 O4 83.6(3) . .
O8 Zn1 O1 92.8(3) . .
O8 Zn1 O6 91.1(3) . .
O8 Zn1 O4 173.2(3) . .
O8 Zn1 O10 90.0(3) . .
O3 Zn2 O2 121.4(2) . .
O7 Zn2 O2 114.2(3) . .
O7 Zn2 O3 124.2(2) . .
O4 Zn2 O2 95.7(2) . .
O4 Zn2 O3 75.3(2) . .
O4 Zn2 O7 94.9(2) . .
N1 Zn2 O2 96.1(3) . .
N1 Zn2 O3 86.8(2) . .
N1 Zn2 O7 92.8(2) . .
N1 Zn2 O4 161.9(3) . .
C1 O1 Zn1 137.6(6) . .
H11b O11 H11a 109.5 . .
C1 O2 Zn2 131.5(5) . .
H3 O3 Zn2 129.2(16) . .
C3 O3 Zn2 120.3(5) . .
C3 O3 H3 110.4(16) . .
C6 O7 Zn2 130.9(5) . .
C6 O6 Zn1 136.1(6) . .
Zn2 O4 Zn1 104.7(3) . .
C4 O4 Zn1 135.0(5) . .
C4 O4 Zn2 120.3(5) . .
O2 C1 O1 124.7(8) . .
C2 C1 O1 116.9(8) . .
C2 C1 O2 118.4(7) . .
C2 C3 O3 109.8(6) 2_666 .
C5 C3 O3 110.2(6) 2_656 .
C5 C3 C2 108.7(7) 2_656 2_666
C4 C3 O3 107.2(7) . .
C4 C3 C2 110.3(6) . 2_666
C4 C3 C5 110.6(7) . 2_656
C3 C2 C1 112.0(7) 2_666 .
H2a C2 C1 109.2(5) . .
H2a C2 C3 109.2(4) . 2_666
H2b C2 C1 109.2(4) . .
H2b C2 C3 109.2(4) . 2_666
H2b C2 H2a 107.910317465(15) . .
H5a C5 C3 109.2(4) . 2_656
H5b C5 C3 109.2(4) . 2_656
H5b C5 H5a 107.9 . .
C6 C5 C3 112.1(7) . 2_656
C6 C5 H5a 109.2(5) . .
C6 C5 H5b 109.2(4) . .
O4 C4 O5 124.3(8) . .
C3 C4 O5 118.8(8) . .
C3 C4 O4 116.9(7) . .
O6 C6 O7 126.4(8) . .
C5 C6 O7 118.4(7) . .
C5 C6 O6 115.2(7) . .
C8 N1 Zn2 120.9(6) . .
C12 N1 Zn2 120.5(6) . .
C12 N1 C8 118.5(7) . .
H8 C8 N1 118.9(5) . .
C9 C8 N1 122.2(8) . .
C9 C8 H8 118.9(5) . .
H9 C9 C8 119.8(5) . .
C10 C9 C8 120.4(8) . .
C10 C9 H9 119.8(5) . .
C11 C10 C9 116.1(8) . .
C13 C10 C9 120.9(9) . .
C13 C10 C11 122.9(9) . .
H11 C11 C10 120.4(5) . .
C12 C11 C10 119.3(9) . .
C12 C11 H11 120.4(6) . .
C11 C12 N1 123.5(8) . .
H12 C12 N1 118.2(5) . .
H12 C12 C11 118.2(6) . .
H13 C13 C10 117.0(6) . .
C14 C13 C10 125.9(10) . .
C14 C13 H13 117.0(6) . .
H14 C14 C13 116.7(6) . .
C15 C14 C13 126.5(9) . .
C15 C14 H14 116.7(6) . .
C16 C15 C14 122.1(9) . .
C19 C15 C14 120.7(9) . .
C19 C15 C16 117.2(9) . .
H16 C16 C15 120.5(6) . .
C17 C16 C15 119.1(9) . .
C17 C16 H16 120.5(6) . .
H17 C17 C16 118.6(6) . .
N2 C17 C16 122.7(9) . .
N2 C17 H17 118.6(5) . .
C18 N2 C17 118.9(9) . .
H18 C18 N2 119.3(6) . .
C19 C18 N2 121.3(10) . .
C19 C18 H18 119.3(6) . .
C18 C19 C15 120.7(9) . .
H19 C19 C15 119.7(6) . .
H19 C19 C18 119.7(6) . .
H10a O10 Zn1 110.7 . .
H10b O10 Zn1 108.1 . .
H10b O10 H10a 104.5 . .
C7 O8 Zn1 121.9(7) . .
O8 C7 O9 125.6(11) . .
H7 C7 O9 117.2(8) . .
H7 C7 O8 117.2(6) . .

loop_
_geom_bond_atom_site_label_1
_geom_bond_atom_site_label_2
_geom_bond_distance
_geom_bond_site_symmetry_2
Zn1 O1 1.967(6) .
Zn1 O6 1.980(6) .
Zn1 O4 2.167(6) .
Zn1 O10 1.975(7) .
Zn1 O8 2.050(7) .
Zn2 O2 1.982(6) .
Zn2 O3 2.063(6) .
Zn2 O7 2.002(5) .
Zn2 O4 2.077(6) .
Zn2 N1 2.092(7) .
O1 C1 1.248(10) .
O11 H11a 0.8500 .
O11 H11b 0.8506 .
O2 C1 1.249(10) .
O12 H12a 1.04(6) .
O3 H3 0.848(9) .
O3 C3 1.428(9) .
O5 C4 1.247(10) .
O7 C6 1.221(10) .
O6 C6 1.259(10) .
O4 C4 1.277(11) .
C1 C2 1.524(12) .
C3 C2 1.530(11) 2_666
C3 C5 1.556(12) 2_656
C3 C4 1.519(12) .
C2 H2a 0.9700 .
C2 H2b 0.9700 .
C5 H5a 0.9700 .
C5 H5b 0.9700 .
C5 C6 1.516(11) .
N1 C8 1.331(11) .
N1 C12 1.331(11) .
C8 H8 0.9300 .
C8 C9 1.373(12) .
C9 H9 0.9300 .
C9 C10 1.390(12) .
C10 C11 1.425(13) .
C10 C13 1.450(12) .
C11 H11 0.9300 .
C11 C12 1.351(12) .
C12 H12 0.9300 .
C13 H13 0.9300 .
C13 C14 1.333(13) .
C14 H14 0.9300 .
C14 C15 1.474(13) .
C15 C16 1.382(13) .
C15 C19 1.365(13) .
C16 H16 0.9300 .
C16 C17 1.382(13) .
C17 H17 0.9300 .
C17 N2 1.323(13) .
N2 C18 1.314(12) .
C18 H18 0.9300 .
C18 C19 1.389(13) .
C19 H19 0.9300 .
O10 H10a 0.8501 .
O10 H10b 0.8499 .
O9 C7 1.216(14) .
O8 C7 1.280(13) .
C7 H7 0.9300 .

loop_
_geom_hbond_atom_site_label_D
_geom_hbond_atom_site_label_H
_geom_hbond_atom_site_label_A
_geom_hbond_distance_DH
_geom_hbond_distance_HA
_geom_hbond_distance_DA
_geom_hbond_angle_DHA
_geom_hbond_site_symmetry_A
O11 H11a O9 0.8500 1.89(4) 2.716(13) 163(13) 2_766
O3 H3 N2 0.848(9) 1.817(13) 2.662(10) 174(2) 2_655
O10 H10a O12 0.8501 1.95(5) 2.584(12) 130(6) 1_566
O10 H10b O5 0.8499 1.82(3) 2.630(10) 159(9) .

loop_
_geom_torsion_atom_site_label_1
_geom_torsion_atom_site_label_2
_geom_torsion_atom_site_label_3
_geom_torsion_atom_site_label_4
_geom_torsion
_geom_torsion_site_symmetry_1
_geom_torsion_site_symmetry_2
_geom_torsion_site_symmetry_3
_geom_torsion_site_symmetry_4
Zn1 O1 C1 O2 -1.4(10) . . . .
Zn1 O1 C1 C2 179.8(8) . . . .
Zn1 O6 C6 O7 -3.9(9) . . . .
Zn1 O6 C6 C5 174.9(8) . . . .
Zn1 O4 C4 O5 -0.4(8) . . . .
Zn1 O4 C4 C3 178.2(7) . . . .
Zn1 O8 C7 O9 178.8(10) . . . .
Zn2 O2 C1 O1 -2.6(8) . . . .
Zn2 O2 C1 C2 176.2(7) . . . .
Zn2 O3 C3 C2 122.1(6) . . . 2_666
Zn2 O3 C3 C5 -118.3(6) . . . 2_656
Zn2 O3 C3 C4 2.2(5) . . . .
Zn2 O7 C6 O6 3.4(8) . . . .
Zn2 O7 C6 C5 -175.4(7) . . . .
Zn2 O4 C4 O5 179.0(6) . . . .
Zn2 O4 C4 C3 -2.4(6) . . . .
Zn2 N1 C8 C9 -175.3(7) . . . .
Zn2 N1 C12 C11 175.1(8) . . . .
O1 C1 C2 C3 -102.5(8) . . . 2_666
O2 C1 C2 C3 78.6(8) . . . 2_666
O3 C3 C2 C1 -48.9(7) . . 2_666 2_666
O3 C3 C5 C6 53.8(7) . . 2_656 2_656
O3 C3 C4 O5 178.8(6) . . . .
O3 C3 C4 O4 0.1(7) . . . .
O5 C4 C3 C2 59.3(9) . . . 2_666
O5 C4 C3 C5 -61.0(9) . . . 2_656
O7 C6 C5 C3 -76.2(8) . . . 2_656
O6 C6 C5 C3 104.8(8) . . . 2_656
O4 C4 C3 C2 -119.4(8) . . . 2_666
O4 C4 C3 C5 120.3(8) . . . 2_656
C1 C2 C3 C5 169.5(7) . . 2_666 1_565
C1 C2 C3 C4 -69.0(7) . . 2_666 2_666
N1 C8 C9 C10 -0.3(11) . . . .
N1 C12 C11 C10 0.6(11) . . . .
C8 C9 C10 C11 0.2(12) . . . .
C8 C9 C10 C13 177.8(10) . . . .
C9 C10 C11 C12 -0.3(10) . . . .
C9 C10 C13 C14 177.6(10) . . . .
C10 C13 C14 C15 175.9(10) . . . .
C13 C14 C15 C16 4.0(13) . . . .
C13 C14 C15 C19 -174.6(12) . . . .
C14 C15 C16 C17 -175.8(11) . . . .
C14 C15 C19 C18 175.7(11) . . . .
C15 C16 C17 N2 -0.2(13) . . . .
C15 C19 C18 N2 0.4(14) . . . .
C16 C17 N2 C18 -2.5(14) . . . .
C17 N2 C18 C19 2.3(12) . . . .

loop_
_restr_distance_atom_site_label_1
_restr_distance_atom_site_label_2
_restr_distance_site_symmetry_2
_restr_distance_target
_restr_distance_target_weight_param
_restr_distance_diff
Zn2 H3 1 2.6833 0.0200 0.0022
O3 H3 1 0.8500 0.0100 0.0023
C3 H3 1 1.8945 0.0200 -0.0038
